data_1001071
loop_
_publ_author_name
'Hervieu, M'
'Raveau, B'

_publ_section_title
;
Les Perovskites (Ca~1-x~ Sr~x~) (Ca~.3333~ Nb~.6667~) O~3~
;
_journal_coden_ASTM JSSCBI
_journal_name_full 'Journal of Solid State Chemistry'
_journal_page_first 209
_journal_page_last 222
_journal_paper_doi 10.1016/0022-4596(79)90073-2
_journal_volume 28
_journal_year 1979
_chemical_formula_structural '(Ca.25 Sr.75) (Ca.3333 Nb.6667) O3'
_chemical_formula_sum 'Ca0.5833 Nb0.6667 O3 Sr0.75'
_chemical_name_systematic
;
CALCIUM STRONTIUM NIOBIUM OXIDE (0.6/0.8/0.7/3)
;
_cell_angle_alpha 90
_cell_angle_beta 90
_cell_angle_gamma 90
_cell_formula_units_Z 8
_cell_length_a 8.14
_cell_length_b 8.14
_cell_length_c 8.147
_cell_volume 539.8
_exptl_crystal_density_meas 4.94
_cod_original_formula_sum 'Ca.5833 Nb.6667 O3 Sr.75'
_cod_database_code 1001071

loop_
_atom_site_label
_atom_site_fract_x
_atom_site_fract_y
_atom_site_fract_z
? ? ? ?
